data_4310753
loop_
_publ_author_name
'E. Effendy'
'Fabio Marchetti'
'Claudio Pettinari'
'Riccardo Pettinari'
'Massimo Ricciutelli'
'Brian W. Skelton'
'Allan H. White'

_publ_contact_author_address
;
   Department of Chemistry
   University of Western Australia
   35 Stirling Hwy
   Crawley
   Western Australia 6009
   Australia
;
_publ_contact_author_email bws@crystal.uwa.edu.au
_publ_contact_author_fax (+61)_08_9380_1118
_publ_contact_author_name 'B. W. Skelton'
_publ_contact_author_phone (+61)_08-9380_3481
_publ_section_title
;
 (Bis(1,2,4-triazol-1-yl)methane)silver(I) Phosphino Complexes: Structures
 and Spectroscopic Properties of Mixed-Ligand Coordination Polymers
;
_journal_name_full 'Inorganic Chemistry'
_journal_page_first 2157
_journal_page_last 2165
_journal_paper_doi 10.1021/ic0353413
_journal_volume 43
_journal_year 2004
_chemical_formula_moiety 'C25 H24 Ag1 N7 P1, Cl O4, C2 H3 N'
_chemical_formula_sum 'C27 H27 Ag Cl N8 O4 P'
_chemical_formula_weight 701.86
_space_group_IT_number 2
_symmetry_cell_setting triclinic
_symmetry_space_group_name_Hall '-P 1'
_symmetry_space_group_name_H-M 'P -1'
_cell_angle_alpha 80.139(7)
_cell_angle_beta 78.830(7)
_cell_angle_gamma 61.248(7)
_cell_formula_units_Z 2
_cell_length_a 9.321(3)
_cell_length_b 9.590(3)
_cell_length_c 19.689(6)
_cell_measurement_reflns_used 2717
_cell_measurement_temperature 150(2)
_cell_measurement_theta_max 29.5
_cell_measurement_theta_min 2.3
_cell_volume 1507.5(8)
_computing_cell_refinement 'Siemens SAINT (Siemens, 1995)'
_computing_data_collection 'Siemens SMART (Siemens, 1995)'
_computing_data_reduction xtal
_computing_molecular_graphics xtal
_computing_publication_material 'xtal BONDLA CIFIO'
_computing_structure_refinement xtal
_computing_structure_solution xtal
_diffrn_ambient_temperature 150(2)
_diffrn_measured_fraction_theta_full 1.0
_diffrn_measured_fraction_theta_max .97
_diffrn_measurement_device_type
;
Bruker SMART CCD diffractometer
;
_diffrn_measurement_method '\w scans'
_diffrn_radiation_detector 'CCD area detector'
_diffrn_radiation_monochromator graphite
_diffrn_radiation_source 'sealed tube'
_diffrn_radiation_type 'Mo K\a'
_diffrn_radiation_wavelength .71073
_diffrn_reflns_av_R_equivalents .063
_diffrn_reflns_av_sigmaI/netI .175
_diffrn_reflns_limit_h_max 13
_diffrn_reflns_limit_h_min -13
_diffrn_reflns_limit_k_max 14
_diffrn_reflns_limit_k_min -13
_diffrn_reflns_limit_l_max 28
_diffrn_reflns_limit_l_min -28
_diffrn_reflns_number 21595
_diffrn_reflns_theta_full 31.0
_diffrn_reflns_theta_max 31.5
_diffrn_reflns_theta_min 2.12
_diffrn_standards_decay_% 0
_exptl_absorpt_coefficient_mu .857
_exptl_absorpt_correction_T_max .89
_exptl_absorpt_correction_T_min .75
_exptl_absorpt_correction_type multi-scan
_exptl_absorpt_process_details
;
 SADABS; Sheldrick, 1996
;
_exptl_crystal_colour colourless
_exptl_crystal_density_diffrn 1.546
_exptl_crystal_density_method 'not measured'
_exptl_crystal_description bar
_exptl_crystal_F_000 712
_exptl_crystal_size_max .28
_exptl_crystal_size_mid .07
_exptl_crystal_size_min .05
_refine_diff_density_max 1.388
_refine_diff_density_min -.723
_refine_ls_extinction_method none
_refine_ls_goodness_of_fit_all .861
_refine_ls_goodness_of_fit_ref .969
_refine_ls_hydrogen_treatment noref
_refine_ls_matrix_type full
_refine_ls_number_constraints 0
_refine_ls_number_parameters 396
_refine_ls_number_reflns 5765
_refine_ls_number_restraints 0
_refine_ls_R_factor_all .098
_refine_ls_R_factor_gt .046
_refine_ls_shift/su_max .011
_refine_ls_shift/su_mean .0004
_refine_ls_structure_factor_coef F
_refine_ls_weighting_scheme calc
_refine_ls_wR_factor_all .047
_refine_ls_wR_factor_ref .04
_reflns_d_resolution_high .68
_reflns_d_resolution_low 9.6
_reflns_limit_h_max 13
_reflns_limit_h_min 0
_reflns_limit_k_max 14
_reflns_limit_k_min -11
_reflns_limit_l_max 28
_reflns_limit_l_min -27
_reflns_number_gt 5765
_reflns_number_total 9811
_reflns_threshold_expression 'F    > 4.00 sig(F   )'
_cod_data_source_file ic0353413si20031119_095931_4.cif
_cod_data_source_block cpbzax
_cod_original_sg_symbol_Hall -p_1
_cod_original_formula_sum 'C27 H27 Ag1 Cl1 N8 O4 P1'
_cod_database_code 4310753

loop_
_symmetry_equiv_pos_as_xyz
+x,+y,+z
-x,-y,-z

loop_
_atom_site_label
_atom_site_fract_x
_atom_site_fract_y
_atom_site_fract_z
_atom_site_U_iso_or_equiv
_atom_site_adp_type
_atom_site_calc_flag
_atom_site_calc_attached_atom
_atom_site_occupancy
_atom_site_disorder_assembly
_atom_site_disorder_group
Ag .60706(4) .57878(4) .191560(10) .0249(3) Uani ? ? 1.00000 ? ?
P .53837(11) .54550(11) .31359(4) .0195(9) Uani ? ? 1.00000 ? ?
C111 .5309(4) .3578(4) .34550(17) .021(3) Uani ? ? 1.00000 ? ?
C112 .4570(4) .3065(4) .3078(2) .028(4) Uani ? ? 1.00000 ? ?
C113 .4433(5) .1678(5) .3307(2) .034(4) Uani ? ? 1.00000 ? ?
C114 .5056(5) .0791(5) .3899(2) .039(4) Uani ? ? 1.00000 ? ?
C115 .5814(5) .1277(5) .4277(2) .036(4) Uani ? ? 1.00000 ? ?
C116 .5953(5) .2664(4) .4057(2) .029(4) Uani ? ? 1.00000 ? ?
C121 .6977(4) .5367(4) .35729(18) .022(3) Uani ? ? 1.00000 ? ?
C122 .8601(5) .4454(5) .3287(2) .034(4) Uani ? ? 1.00000 ? ?
C123 .9888(5) .4397(5) .3557(2) .042(5) Uani ? ? 1.00000 ? ?
C124 .9583(6) .5253(6) .4104(3) .044(5) Uani ? ? 1.00000 ? ?
C125 .7993(6) .6167(5) .4393(2) .040(5) Uani ? ? 1.00000 ? ?
C126 .6686(5) .6214(4) .41299(19) .028(4) Uani ? ? 1.00000 ? ?
C131 .3464(4) .6964(4) .35432(18) .022(3) Uani ? ? 1.00000 ? ?
C132 .2692(5) .8449(5) .3173(2) .035(4) Uani ? ? 1.00000 ? ?
C133 .1216(6) .9629(5) .3461(3) .048(5) Uani ? ? 1.00000 ? ?
C134 .0511(5) .9337(5) .4114(3) .044(5) Uani ? ? 1.00000 ? ?
C135 .1250(5) .7881(5) .4483(2) .037(4) Uani ? ? 1.00000 ? ?
C136 .2715(4) .6695(4) .42038(19) .028(4) Uani ? ? 1.00000 ? ?
N11 1.0477(3) .5786(3) .05797(14) .020(3) Uani ? ? 1.00000 ? ?
N12 .9345(3) .7238(4) .03200(16) .029(3) Uani ? ? 1.00000 ? ?
C13 .7989(4) .7446(4) .0746(2) .027(4) Uani ? ? 1.00000 ? ?
N14 .8191(3) .6218(3) .12475(14) .022(3) Uani ? ? 1.00000 ? ?
C15 .9763(4) .5209(4) .11266(17) .021(3) Uani ? ? 1.00000 ? ?
N21 1.3097(3) .5766(3) .04737(14) .019(3) Uani ? ? 1.00000 ? ?
N22 1.2918(3) .7242(3) .02102(15) .025(3) Uani ? ? 1.00000 ? ?
C23 1.3889(4) .7414(4) .05518(19) .026(4) Uani ? ? 1.00000 ? ?
N24 1.4668(3) .6159(3) .10136(14) .022(3) Uani ? ? 1.00000 ? ?
C25 1.4134(4) .5143(4) .09523(17) .021(3) Uani ? ? 1.00000 ? ?
C0 1.2174(4) .5105(4) .02557(18) .022(3) Uani ? ? 1.00000 ? ?
Cl .38047(14) 1.09439(11) .14556(5) .0396(11) Uani ? ? 1.00000 ? ?
O1 .4541(7) .9301(5) .1659(3) .044(5) Uani ? ? .680(7) ? ?
O2 .3581(13) 1.1230(11) .0731(5) .071(11) Uani ? ? .680(7) ? ?
O3 .5083(8) 1.1447(7) .1495(3) .088(9) Uani ? ? .680(7) ? ?
O4 .2431(7) 1.1837(7) .1877(3) .091(7) Uani ? ? .680(7) ? ?
O1' .4908(14) .9635(14) .1831(6) .041(3) Uiso ? ? .320(7) ? ?
O2' .2178(12) 1.0735(13) .1624(5) .055(4) Uiso ? ? .320(7) ? ?
O3' .3320(15) 1.2376(13) .1705(6) .051(3) Uiso ? ? .320(7) ? ?
O4' .417(2) 1.101(2) .0752(11) .042(4) Uiso ? ? .320(7) ? ?
N01 .7918(5) .2830(5) .1674(2) .056(5) Uani ? ? 1.00000 ? ?
C011 .8732(5) .1755(5) .1380(2) .038(4) Uani ? ? 1.00000 ? ?
C012 .9798(7) .0362(5) .1000(2) .065(6) Uani ? ? 1.00000 ? ?
N02 1.1227(5) .6528(5) .2133(2) .051(5) Uani ? ? 1.00000 ? ?
C021 .9935(6) .7402(5) .2346(2) .037(5) Uani ? ? 1.00000 ? ?
C022 .8277(6) .8518(5) .2616(2) .051(5) Uani ? ? 1.00000 ? ?
H112 .41543 .36802 .26537 .03700 Uiso ? ? 1.00000 ? ?
H113 .38864 .13374 .30494 .04200 Uiso ? ? 1.00000 ? ?
H114 .49851 -.01764 .40464 .04900 Uiso ? ? 1.00000 ? ?
H115 .62520 .06541 .46953 .04500 Uiso ? ? 1.00000 ? ?
H116 .64900 .29975 .43185 .03800 Uiso ? ? 1.00000 ? ?
H122 .88207 .38684 .28960 .04300 Uiso ? ? 1.00000 ? ?
H123 1.10185 .37571 .33598 .05400 Uiso ? ? 1.00000 ? ?
H124 1.04807 .52284 .42923 .05600 Uiso ? ? 1.00000 ? ?
H125 .77654 .67786 .47816 .05000 Uiso ? ? 1.00000 ? ?
H126 .55643 .68498 .43357 .03700 Uiso ? ? 1.00000 ? ?
H132 .31933 .86601 .27161 .04500 Uiso ? ? 1.00000 ? ?
H133 .06832 1.06572 .32029 .05800 Uiso ? ? 1.00000 ? ?
H134 -.05134 1.01709 .43140 .05500 Uiso ? ? 1.00000 ? ?
H135 .07377 .76829 .49386 .04700 Uiso ? ? 1.00000 ? ?
H136 .32449 .56698 .44672 .03600 Uiso ? ? 1.00000 ? ?
H13 .69408 .83780 .07039 .03500 Uiso ? ? 1.00000 ? ?
H15 1.03119 .41969 .13910 .02700 Uiso ? ? 1.00000 ? ?
H0a 1.21929 .53046 -.02400 .02900 Uiso ? ? 1.00000 ? ?
H0b 1.26939 .39739 .03697 .02900 Uiso ? ? 1.00000 ? ?
H23 1.40282 .83664 .04797 .03300 Uiso ? ? 1.00000 ? ?
H25 1.44472 .41156 .12098 .02600 Uiso ? ? 1.00000 ? ?
H012a .92041 -.00097 .07970 .09600 Uiso ? ? 1.00000 ? ?
H012b 1.05390 -.05160 .12798 .09600 Uiso ? ? 1.00000 ? ?
H012c 1.04714 .06175 .06112 .09600 Uiso ? ? 1.00000 ? ?
H022a .83507 .89418 .30095 .07500 Uiso ? ? 1.00000 ? ?
H022b .76585 .79484 .27708 .07500 Uiso ? ? 1.00000 ? ?
H022c .77731 .93841 .22768 .07500 Uiso ? ? 1.00000 ? ?

loop_
_atom_site_aniso_label
_atom_site_aniso_U_11
_atom_site_aniso_U_22
_atom_site_aniso_U_33
_atom_site_aniso_U_12
_atom_site_aniso_U_13
_atom_site_aniso_U_23
Ag .02388(15) .03326(18) .02014(14) -.01586(13) .00041(10) -.00455(11)
P .0187(5) .0186(5) .0203(5) -.0084(4) .0001(4) -.0031(4)
C111 .0177(17) .0197(18) .0224(18) -.0073(15) .0014(14) -.0045(14)
C112 .026(2) .026(2) .034(2) -.0125(18) -.0013(16) -.0049(17)
C113 .033(2) .029(2) .044(2) -.018(2) .0037(19) -.012(2)
C114 .040(2) .019(2) .052(3) -.014(2) .013(2) -.007(2)
C115 .039(2) .023(2) .035(2) -.011(2) .0011(19) .0028(18)
C116 .027(2) .025(2) .033(2) -.0101(18) -.0032(17) -.0011(17)
C121 .0232(19) .0227(19) .0230(18) -.0132(16) -.0049(14) .0013(15)
C122 .027(2) .036(2) .034(2) -.013(2) -.0044(17) .0028(18)
C123 .026(2) .041(3) .052(3) -.013(2) -.009(2) .011(2)
C124 .042(3) .050(3) .055(3) -.032(2) -.029(2) .020(2)
C125 .056(3) .043(3) .039(2) -.035(2) -.022(2) .007(2)
C126 .033(2) .023(2) .029(2) -.0138(18) -.0077(17) .0027(16)
C131 .0227(18) .0201(19) .0240(18) -.0094(16) -.0024(14) -.0056(15)
C132 .035(2) .024(2) .036(2) -.007(2) .0004(18) -.0043(18)
C133 .042(3) .026(2) .057(3) .001(2) -.007(2) -.002(2)
C134 .026(2) .038(3) .060(3) -.006(2) .004(2) -.022(2)
C135 .033(2) .040(3) .039(2) -.019(2) .0113(19) -.016(2)
C136 .026(2) .025(2) .029(2) -.0108(18) .0024(16) -.0039(16)
N11 .0156(14) .0210(16) .0244(15) -.0088(13) -.0010(12) -.0051(12)
N12 .0180(16) .0276(18) .0362(18) -.0091(15) -.0012(13) .0036(15)
C13 .0150(17) .024(2) .038(2) -.0058(16) -.0003(16) -.0032(17)
N14 .0180(15) .0300(17) .0220(15) -.0135(14) -.0032(12) -.0026(13)
C15 .0221(18) .0228(19) .0219(18) -.0126(16) -.0031(14) -.0024(15)
N21 .0146(14) .0207(16) .0230(15) -.0095(13) .0009(11) -.0047(12)
N22 .0253(16) .0228(17) .0291(17) -.0124(14) -.0045(13) -.0023(13)
C23 .026(2) .027(2) .029(2) -.0147(18) -.0014(16) -.0060(16)
N24 .0185(15) .0263(17) .0235(15) -.0115(14) .0001(12) -.0061(13)
C25 .0169(17) .0221(19) .0221(18) -.0087(15) .0010(14) -.0055(15)
C0 .0172(17) .024(2) .0264(18) -.0099(16) .0005(14) -.0095(15)
Cl .0561(7) .0198(5) .0378(6) -.0110(5) -.0155(5) .0003(4)
O1 .056(3) .017(2) .045(3) -.012(2) .006(2) .001(2)
O2 .113(8) .062(5) .046(4) -.044(6) -.038(5) .015(3)
O3 .121(6) .084(5) .105(5) -.082(5) -.039(4) .013(4)
O4 .057(4) .066(4) .065(4) .045(3) -.008(3) -.025(3)
N01 .053(3) .033(2) .072(3) -.015(2) .016(2) -.017(2)
C011 .042(3) .025(2) .039(2) -.013(2) .005(2) -.0030(19)
C012 .100(4) .025(2) .039(3) -.014(3) .023(3) -.009(2)
N02 .045(2) .053(3) .050(2) -.022(2) .008(2) -.010(2)
C021 .044(3) .037(3) .032(2) -.025(2) .006(2) -.0040(19)
C022 .048(3) .037(3) .054(3) -.015(2) .009(2) -.004(2)

loop_
_atom_type_symbol
_atom_type_description
_atom_type_oxidation_number
_atom_type_number_in_cell
_atom_type_scat_dispersion_real
_atom_type_scat_dispersion_imag
_atom_type_scat_source
C ? 0 54 .002014 .002014 'Int Tables Vol IV Tables 2.2B and 2.3.1'
H ? 0 54 0 0 'Int Tables Vol IV Tables 2.2B and 2.3.1'
Ag ? 0 2 -1.085 1.101 'Int Tables Vol IV Tables 2.2B and 2.3.1'
Cl ? 0 2 .132019 .158997 'Int Tables Vol IV Tables 2.2B and 2.3.1'
N ? 0 16 .004028 .002991 'Int Tables Vol IV Tables 2.2B and 2.3.1'
O ? 0 8 .007996 .005981 'Int Tables Vol IV Tables 2.2B and 2.3.1'
P ? 0 2 .090027 .094971 'Int Tables Vol IV Tables 2.2B and 2.3.1'

loop_
_diffrn_attenuator_code
_diffrn_attenuator_scale
? ?

loop_
_geom_angle_atom_site_label_1
_geom_angle_atom_site_label_2
_geom_angle_atom_site_label_3
_geom_angle_site_symmetry_1
_geom_angle_site_symmetry_2
_geom_angle_site_symmetry_3
_geom_angle
_geom_angle_publ_flag
P Ag N14 . . . 131.68(9) ?
P Ag O1 . . . 101.40(10) ?
P Ag O1' . . . 96.0(2) ?
P Ag N01 . . . 99.52(10) ?
P Ag N24 . . '1 455' 131.58(8) ?
N14 Ag O1 . . . 77.10(13) ?
N14 Ag O1' . . . 72.8(2) ?
N14 Ag N01 . . . 85.33(13) ?
N14 Ag N24 . . '1 455' 96.21(11) ?
O1 Ag O1' . . . 11.8(3) ?
O1 Ag N01 . . . 158.50(13) ?
O1 Ag N24 . . '1 455' 80.09(15) ?
O1' Ag N01 . . . 158.1(2) ?
O1' Ag N24 . . '1 455' 91.5(2) ?
N01 Ag N24 . . '1 455' 89.74(13) ?
Ag P C111 . . . 114.60(12) ?
Ag P C121 . . . 109.58(12) ?
Ag P C131 . . . 118.60(11) ?
C111 P C121 . . . 103.90(17) ?
C111 P C131 . . . 103.85(17) ?
C121 P C131 . . . 104.93(18) ?
P C111 C112 . . . 117.8(2) ?
P C111 C116 . . . 122.9(4) ?
C112 C111 C116 . . . 119.3(4) ?
C111 C112 C113 . . . 120.3(4) ?
C111 C112 H112 . . . 119.4 ?
C113 C112 H112 . . . 120.3 ?
C112 C113 C114 . . . 120.2(5) ?
C112 C113 H113 . . . 120.1 ?
C114 C113 H113 . . . 119.7 ?
C113 C114 C115 . . . 120.3(4) ?
C113 C114 H114 . . . 119.7 ?
C115 C114 H114 . . . 120.0 ?
C114 C115 C116 . . . 120.2(4) ?
C114 C115 H115 . . . 120.3 ?
C116 C115 H115 . . . 119.5 ?
C111 C116 C115 . . . 119.7(5) ?
C111 C116 H116 . . . 120.1 ?
C115 C116 H116 . . . 120.1 ?
P C121 C122 . . . 116.3(3) ?
P C121 C126 . . . 124.9(3) ?
C122 C121 C126 . . . 118.7(4) ?
C121 C122 C123 . . . 120.4(4) ?
C121 C122 H122 . . . 119.6 ?
C123 C122 H122 . . . 120.0 ?
C122 C123 C124 . . . 120.3(4) ?
C122 C123 H123 . . . 120.4 ?
C124 C123 H123 . . . 119.3 ?
C123 C124 C125 . . . 120.3(5) ?
C123 C124 H124 . . . 120.7 ?
C125 C124 H124 . . . 118.9 ?
C124 C125 C126 . . . 119.8(5) ?
C124 C125 H125 . . . 120.8 ?
C126 C125 H125 . . . 119.4 ?
C121 C126 C125 . . . 120.5(3) ?
C121 C126 H126 . . . 119.7 ?
C125 C126 H126 . . . 119.8 ?
P C131 C132 . . . 118.2(3) ?
P C131 C136 . . . 123.0(2) ?
C132 C131 C136 . . . 118.8(3) ?
C131 C132 C133 . . . 120.0(4) ?
C131 C132 H132 . . . 120.0 ?
C133 C132 H132 . . . 120.0 ?
C132 C133 C134 . . . 120.1(4) ?
C132 C133 H133 . . . 119.8 ?
C134 C133 H133 . . . 120.1 ?
C133 C134 C135 . . . 120.6(3) ?
C133 C134 H134 . . . 119.5 ?
C135 C134 H134 . . . 119.8 ?
C134 C135 C136 . . . 120.1(4) ?
C134 C135 H135 . . . 120.0 ?
C136 C135 H135 . . . 119.9 ?
C131 C136 C135 . . . 120.4(3) ?
C131 C136 H136 . . . 119.4 ?
C135 C136 H136 . . . 120.1 ?
N12 N11 C15 . . . 110.3(2) ?
N12 N11 C0 . . . 119.8(3) ?
C15 N11 C0 . . . 129.8(3) ?
N11 N12 C13 . . . 101.9(3) ?
N12 C13 N14 . . . 114.4(3) ?
N12 C13 H13 . . . 123.1 ?
N14 C13 H13 . . . 122.5 ?
Ag N14 C13 . . . 125.3(2) ?
Ag N14 C15 . . . 129.0(3) ?
C13 N14 C15 . . . 103.5(3) ?
N11 C15 N14 . . . 109.9(3) ?
N11 C15 H15 . . . 125.4 ?
N14 C15 H15 . . . 124.8 ?
N22 N21 C25 . . . 110.5(4) ?
N22 N21 C0 . . . 121.0(3) ?
C25 N21 C0 . . . 128.5(3) ?
N21 N22 C23 . . . 102.0(3) ?
N22 C23 N24 . . . 114.8(4) ?
N22 C23 H23 . . . 122.2 ?
N24 C23 H23 . . . 123.0 ?
C23 N24 C25 . . . 103.5(3) ?
C23 N24 Ag . . '1 655' 134.4(3) ?
C25 N24 Ag . . '1 655' 120.6(2) ?
N21 C25 N24 . . . 109.3(3) ?
N21 C25 H25 . . . 125.4 ?
N24 C25 H25 . . . 125.3 ?
N11 C0 N21 . . . 112.3(3) ?
N11 C0 H0a . . . 109.0 ?
N11 C0 H0b . . . 109.3 ?
N21 C0 H0a . . . 108.9 ?
N21 C0 H0b . . . 109.1 ?
H0a C0 H0b . . . 108.1 ?
O1 Cl O2 . . . 110.2(5) ?
O1 Cl O3 . . . 104.9(3) ?
O1 Cl O4 . . . 114.8(3) ?
O2 Cl O3 . . . 105.1(6) ?
O2 Cl O4 . . . 113.7(4) ?
O3 Cl O4 . . . 107.2(4) ?
O1' Cl O2' . . . 103.0(7) ?
O1' Cl O3' . . . 114.0(8) ?
O1' Cl O4' . . . 116.9(8) ?
O2' Cl O3' . . . 103.2(7) ?
O2' Cl O4' . . . 105.5(11) ?
O3' Cl O4' . . . 112.3(11) ?
Ag O1 Cl . . . 173.1(4) ?
Ag O1' Cl . . . 132.5(9) ?
Ag N01 C011 . . . 159.9(4) ?
N01 C011 C012 . . . 179.6(6) ?
C011 C012 H012a . . . 113.3 ?
C011 C012 H012b . . . 112.9 ?
C011 C012 H012c . . . 110.3 ?
H012a C012 H012b . . . 108.1 ?
H012a C012 H012c . . . 104.9 ?
H012b C012 H012c . . . 106.9 ?
N02 C021 C022 . . . 179.6(6) ?
C021 C022 H022a . . . 107.8 ?
C021 C022 H022b . . . 108.4 ?
C021 C022 H022c . . . 111.4 ?
H022a C022 H022b . . . 108.5 ?
H022a C022 H022c . . . 108.5 ?
H022b C022 H022c . . . 112.1 ?

loop_
_geom_bond_atom_site_label_1
_geom_bond_atom_site_label_2
_geom_bond_site_symmetry_1
_geom_bond_site_symmetry_2
_geom_bond_distance
_geom_bond_publ_flag
Ag P . . 2.3712(10) ?
Ag N14 . . 2.323(3) ?
Ag O1 . . 2.952(4) ?
Ag O1' . . 3.291(13) ?
Ag N01 . . 2.585(4) ?
Ag N24 . '1 455' 2.286(3) ?
P C111 . . 1.832(4) ?
P C121 . . 1.818(5) ?
P C131 . . 1.814(3) ?
C111 C112 . . 1.384(7) ?
C111 C116 . . 1.395(5) ?
C112 C113 . . 1.388(7) ?
C112 H112 . . .966 ?
C113 C114 . . 1.367(6) ?
C113 H113 . . .969 ?
C114 C115 . . 1.382(8) ?
C114 H114 . . .954 ?
C115 C116 . . 1.386(7) ?
C115 H115 . . .963 ?
C116 H116 . . .964 ?
C121 C122 . . 1.392(5) ?
C121 C126 . . 1.383(6) ?
C122 C123 . . 1.378(7) ?
C122 H122 . . .963 ?
C123 C124 . . 1.370(8) ?
C123 H123 . . .969 ?
C124 C125 . . 1.372(6) ?
C124 H124 . . .967 ?
C125 C126 . . 1.392(8) ?
C125 H125 . . .973 ?
C126 H126 . . .967 ?
C131 C132 . . 1.392(5) ?
C131 C136 . . 1.397(5) ?
C132 C133 . . 1.385(5) ?
C132 H132 . . .966 ?
C133 C134 . . 1.374(7) ?
C133 H133 . . .966 ?
C134 C135 . . 1.369(6) ?
C134 H134 . . .966 ?
C135 C136 . . 1.375(5) ?
C135 H135 . . .965 ?
C136 H136 . . .968 ?
N11 N12 . . 1.366(3) ?
N11 C15 . . 1.334(5) ?
N11 C0 . . 1.447(4) ?
N12 C13 . . 1.320(5) ?
C13 N14 . . 1.364(5) ?
C13 H13 . . .963 ?
N14 C15 . . 1.312(4) ?
C15 H15 . . .963 ?
N21 N22 . . 1.362(4) ?
N21 C25 . . 1.335(5) ?
N21 C0 . . 1.445(6) ?
N22 C23 . . 1.310(6) ?
C23 N24 . . 1.357(4) ?
C23 H23 . . .967 ?
N24 C25 . . 1.319(6) ?
C25 H25 . . .961 ?
C0 H0a . . .960 ?
C0 H0b . . .957 ?
Cl O1 . . 1.402(4) ?
Cl O2 . . 1.442(9) ?
Cl O3 . . 1.504(9) ?
Cl O4 . . 1.356(5) ?
Cl O1' . . 1.384(10) ?
Cl O2' . . 1.588(13) ?
Cl O3' . . 1.371(13) ?
Cl O4' . . 1.36(2) ?
N01 C011 . . 1.120(6) ?
C011 C012 . . 1.452(6) ?
C012 H012a . . .958 ?
C012 H012b . . .958 ?
C012 H012c . . .968 ?
N02 C021 . . 1.133(5) ?
C021 C022 . . 1.449(5) ?
C022 H022a . . .962 ?
C022 H022b . . .949 ?
C022 H022c . . .955 ?
